data_7044823
loop_
_publ_author_name
'Wang, Shiqing'
'Yang, Xiaoping'
'Zhu, Ting'
'Bo, Le'
'Wang, Ruihu'
'Huang, Shaoming'
'Wang, Chengri'
'Jiang, Dongmei'
'Chen, Hongfen'
'Jones, Richard A.'

_publ_section_title
;
 Construction of luminescent high-nuclearity Zn-Ln rectangular
 nanoclusters with flexible long-chain Schiff base ligands.
;
_journal_issue 1
_journal_name_full 'Dalton transactions (Cambridge, England : 2003)'
_journal_page_first 53
_journal_page_last 57
_journal_paper_doi 10.1039/c7dt02576a
_journal_volume 47
_journal_year 2017
_chemical_formula_sum 'C87 H124 Br4 N8 O75.5 Sm8 Zn6'
_chemical_formula_weight 4404.60
_chemical_name_systematic cluster-1
_chemical_properties_physical ', Heat-sensitive'
_space_group_IT_number 2
_space_group_name_Hall '-P 1'
_space_group_name_H-M_alt 'P -1'
_symmetry_cell_setting triclinic
_symmetry_space_group_name_Hall '-P 1'
_symmetry_space_group_name_H-M 'P -1'
_atom_sites_solution_hydrogens geom
_atom_sites_solution_primary direct
_atom_sites_solution_secondary difmap
_audit_creation_method SHELXL-97
_audit_update_record
;
2017-05-20 deposited with the CCDC.
2017-11-20 downloaded from the CCDC.
;
_cell_angle_alpha 69.7890(10)
_cell_angle_beta 76.1150(10)
_cell_angle_gamma 89.1930(10)
_cell_formula_units_Z 1
_cell_length_a 14.4478(11)
_cell_length_b 14.9363(12)
_cell_length_c 20.1881(15)
_cell_measurement_reflns_used 3765
_cell_measurement_temperature 190(1)
_cell_measurement_theta_max 27.8116
_cell_measurement_theta_min 1.3279
_cell_volume 3957.5(5)
_computing_cell_refinement 'Collect software, Nonius B.V. 1998'
_computing_data_collection 'Collect software, Nonius B.V. 1998'
_computing_data_reduction
;
DENZO and Scalepack (Otwinoski and Minor, 1997)
;
_computing_molecular_graphics 'XP SHELXTL/PC, Siemens Analytical'
_computing_structure_refinement 'XL SHELXTL/PC, Siemens Analytical'
_computing_structure_solution
;

SIR97 - Altomare A., Burla M.C., Camalli M., Cascarano G.L., Giacovazzo C., 
Guagliardi A., Moliterni A.G.G., Polidori G.,Spagna R.
;
_diffrn_ambient_temperature 190(1)
_diffrn_detector_area_resol_mean 13.6612
_diffrn_measured_fraction_theta_full 0.985
_diffrn_measured_fraction_theta_max 0.985
_diffrn_measurement_device_type 'Mercury2 (2x2 bin mode)'
_diffrn_measurement_method dtprofit.ref
_diffrn_radiation_monochromator graphite
_diffrn_radiation_source 'fine-focus sealed tube'
_diffrn_radiation_type MoK\a
_diffrn_radiation_wavelength 0.71073
_diffrn_reflns_av_R_equivalents 0.0323
_diffrn_reflns_av_sigmaI/netI 0.0518
_diffrn_reflns_limit_h_max 14
_diffrn_reflns_limit_h_min -17
_diffrn_reflns_limit_k_max 17
_diffrn_reflns_limit_k_min -17
_diffrn_reflns_limit_l_max 21
_diffrn_reflns_limit_l_min -24
_diffrn_reflns_number 28092
_diffrn_reflns_theta_full 25.00
_diffrn_reflns_theta_max 25.00
_diffrn_reflns_theta_min 1.11
_exptl_absorpt_coefficient_mu 4.903
_exptl_absorpt_correction_T_max 1.0000
_exptl_absorpt_correction_T_min 0.7650
_exptl_absorpt_correction_type multi-scan
_exptl_absorpt_process_details 'DENZO and Scalepack (Otwinoski and Minor, 1997)'
_exptl_crystal_colour Yellow
_exptl_crystal_density_diffrn 1.848
_exptl_crystal_density_method 'not measured'
_exptl_crystal_description Block
_exptl_crystal_F_000 2122
_exptl_crystal_preparation ', Luminescent'
_exptl_crystal_recrystallization_method 'Vapour deposition'
_exptl_crystal_size_max 0.18
_exptl_crystal_size_mid 0.13
_exptl_crystal_size_min 0.11
_refine_diff_density_max 2.063
_refine_diff_density_min -2.331
_refine_diff_density_rms 0.339
_refine_ls_extinction_method none
_refine_ls_goodness_of_fit_ref 1.074
_refine_ls_hydrogen_treatment constr
_refine_ls_matrix_type full
_refine_ls_number_parameters 883
_refine_ls_number_reflns 13722
_refine_ls_number_restraints 600
_refine_ls_restrained_S_all 1.097
_refine_ls_R_factor_all 0.0779
_refine_ls_R_factor_gt 0.0507
_refine_ls_shift/su_max 0.021
_refine_ls_shift/su_mean 0.000
_refine_ls_structure_factor_coef Fsqd
_refine_ls_weighting_details 'calc w=1/[\s^2^(Fo^2^)+(0.1469P)^2^+5.6117P] where P=(Fo^2^+2Fc^2^)/3'
_refine_ls_weighting_scheme calc
_refine_ls_wR_factor_gt 0.1538
_refine_ls_wR_factor_ref 0.2141
_reflns_number_gt 10256
_reflns_number_total 13722
_reflns_threshold_expression >2sigma(I)
_cod_data_source_file c7dt02576a2.cif
_cod_data_source_block cluster-1
_cod_depositor_comments
;
The following automatic conversions were performed:

'_symmetry_cell_setting' value 'Triclinic' changed to 'triclinic'
according to
/home/data/users/saulius/crontab/automatic-downloads/rss-feeds/RSC/lib/dictionaries/cif_core.dic
dictionary named 'cif_core.dic' version 2.4.2 from 2011-04-26.

'_exptl_absorpt_correction_type' value 'Multi-scan' changed to
'multi-scan' according to
/home/data/users/saulius/crontab/automatic-downloads/rss-feeds/RSC/lib/dictionaries/cif_core.dic
dictionary named 'cif_core.dic' version 2.4.2 from 2011-04-26.

Automatic conversion script
Id: cif_fix_values 4973 2017-02-22 13:04:09Z antanas 

 Adding full bibliography for 7044823--7044825.cif.
;
_cod_original_sg_symbol_H-M P-1
_cod_original_formula_sum 'C87 H124 Br4 N8 O75.50 Sm8 Zn6'
_cod_database_code 7044823

loop_
_symmetry_equiv_pos_as_xyz
'x, y, z'
'-x, -y, -z'

loop_
_atom_site_label
_atom_site_type_symbol
_atom_site_fract_x
_atom_site_fract_y
_atom_site_fract_z
_atom_site_U_iso_or_equiv
_atom_site_adp_type
_atom_site_occupancy
_atom_site_symmetry_multiplicity
_atom_site_calc_flag
_atom_site_refinement_flags
Sm1 Sm -0.00092(4) -0.10091(4) 0.95575(3) 0.02747(17) Uani 1 1 d U
Sm2 Sm 0.05566(4) -0.05200(4) 0.73071(3) 0.03107(17) Uani 1 1 d U
Sm3 Sm -0.24231(4) -0.01848(4) 1.03786(3) 0.03346(18) Uani 1 1 d U
Sm4 Sm -0.12521(4) 0.21886(4) 0.85401(3) 0.03390(18) Uani 1 1 d U
Zn1 Zn -0.38821(10) -0.07822(14) 1.23155(8) 0.0594(5) Uani 1 1 d U
Zn2 Zn 0.33581(15) 0.0196(3) 0.64413(11) 0.1212(12) Uani 1 1 d U
Zn3 Zn -0.11735(9) 0.13586(9) 0.69904(6) 0.0303(3) Uani 1 1 d U
Br1 Br -0.19243(17) 0.65146(12) 0.53370(10) 0.0900(6) Uani 1 1 d U
Br2 Br -0.37465(14) -0.32709(14) 0.76046(17) 0.1109(8) Uani 1 1 d U
N1 N -0.0665(7) 0.2226(7) 0.5900(5) 0.036(2) Uani 1 1 d U
N2 N -0.2612(6) 0.1167(6) 0.7023(5) 0.0308(19) Uani 1 1 d U
N3 N 0.1946(8) -0.0029(8) 0.7971(6) 0.048(3) Uani 1 1 d U
N4 N -0.1073(6) 0.0242(8) 0.8543(5) 0.040(2) Uani 1 1 d U
O34 O -0.1816(7) 0.2051(7) 0.4966(5) 0.064(3) Uani 1 1 d DU
O35 O -0.3774(7) 0.1837(7) 0.5980(5) 0.062(3) Uani 1 1 d DU
O1 O -0.1682(7) 0.3933(6) 0.7824(4) 0.049(2) Uani 1 1 d U
O2 O -0.1138(5) 0.2633(5) 0.7239(4) 0.0350(17) Uani 1 1 d U
O3 O -0.0916(5) 0.0035(5) 0.6901(4) 0.0300(16) Uani 1 1 d U
O4 O -0.0305(5) -0.1547(5) 0.6768(4) 0.0341(17) Uani 1 1 d U
O5 O 0.0135(6) -0.2446(6) 0.9288(4) 0.0423(19) Uani 1 1 d U
O6 O 0.0027(6) -0.2147(6) 0.8149(4) 0.0440(19) Uani 1 1 d U
O7 O 0.2853(9) 0.0693(12) 0.5610(7) 0.099(4) Uani 1 1 d U
O8 O 0.1344(6) 0.0142(7) 0.6015(4) 0.051(2) Uani 1 1 d U
O9 O -0.2765(5) 0.1098(6) 0.9387(4) 0.0387(18) Uani 1 1 d U
O10 O -0.2981(6) 0.2285(6) 0.8448(5) 0.048(2) Uani 1 1 d U
O11 O 0.0376(5) 0.1191(5) 0.7086(4) 0.0307(16) Uani 1 1 d U
O12 O 0.0390(6) 0.1820(6) 0.7929(4) 0.0417(19) Uani 1 1 d U
O13 O -0.1491(5) 0.0858(5) 0.8124(4) 0.0301(16) Uani 1 1 d U
O14 O -0.0704(5) -0.0487(5) 0.8431(3) 0.0256(14) Uani 1 1 d U
O15 O -0.1028(5) 0.0369(5) 0.9148(3) 0.0299(16) Uani 1 1 d U
O16 O -0.0056(6) 0.3545(6) 0.8329(5) 0.047(2) Uani 1 1 d U
O17 O -0.1948(6) 0.2789(6) 0.9548(4) 0.0431(19) Uani 1 1 d U
O18 O -0.2570(5) -0.0220(6) 1.1724(4) 0.0410(19) Uani 1 1 d U
O19 O -0.0044(5) -0.2241(5) 1.0753(4) 0.0328(16) Uani 1 1 d U
O20 O 0.0821(5) 0.0424(5) 0.9450(4) 0.0291(15) Uani 1 1 d U
O21 O 0.1635(5) -0.1379(5) 0.9759(4) 0.0292(15) Uani 1 1 d U
O22 O 0.1800(7) -0.1601(7) 0.7105(6) 0.065(3) Uani 1 1 d DU
O23 O 0.3345(8) -0.1389(15) 0.6973(14) 0.185(9) Uani 1 1 d DU
O24 O 0.4662(12) -0.0240(13) 0.5739(9) 0.129(5) Uani 1 1 d U
H24F H 0.5154 -0.0068 0.5811 0.154 Uiso 1 1 calc R
O25 O -0.3912(7) 0.0352(8) 1.0850(5) 0.063(3) Uani 1 1 d U
O26 O -0.4675(7) 0.0251(8) 1.1959(5) 0.065(3) Uani 1 1 d U
O27 O 0.1164(5) -0.0458(6) 0.8345(4) 0.0348(17) Uani 1 1 d U
O28 O 0.2148(6) 0.0171(6) 0.7286(4) 0.0420(19) Uani 1 1 d U
O29 O -0.3039(6) -0.0985(7) 0.9657(5) 0.051(2) Uani 1 1 d U
O30 O -0.1723(5) -0.1548(5) 0.9931(4) 0.0321(16) Uani 1 1 d U
O31 O 0.4124(8) 0.1042(11) 0.6654(6) 0.093(4) Uani 1 1 d U
H31F H 0.4419 0.1472 0.6257 0.140 Uiso 1 1 d R
O32 O -0.3176(8) -0.1715(7) 1.1266(6) 0.069(3) Uani 1 1 d U
O33 O -0.4261(9) -0.1993(9) 1.2275(7) 0.085(3) Uani 1 1 d U
C1 C -0.1948(14) 0.4648(13) 0.8145(10) 0.084(5) Uani 1 1 d U
H1A H -0.1576 0.5238 0.7845 0.126 Uiso 1 1 calc R
H1B H -0.1832 0.4442 0.8622 0.126 Uiso 1 1 calc R
H1C H -0.2615 0.4742 0.8183 0.126 Uiso 1 1 calc R
C2 C -0.1594(9) 0.4202(9) 0.7089(6) 0.044(3) Uani 1 1 d U
C3 C -0.1778(10) 0.5084(9) 0.6672(7) 0.052(3) Uani 1 1 d U
H3A H -0.2025 0.5526 0.6886 0.062 Uiso 1 1 calc R
C4 C -0.1586(10) 0.5323(9) 0.5904(7) 0.052(3) Uani 1 1 d U
C5 C -0.1235(10) 0.4678(9) 0.5599(7) 0.050(3) Uani 1 1 d U
H5A H -0.1095 0.4845 0.5095 0.060 Uiso 1 1 calc R
C6 C -0.1078(9) 0.3752(8) 0.6034(6) 0.041(3) Uani 1 1 d U
C7 C -0.1270(8) 0.3487(7) 0.6795(6) 0.031(2) Uani 1 1 d U
C8 C -0.0708(8) 0.3102(9) 0.5643(6) 0.041(3) Uani 1 1 d U
H8A H -0.0478 0.3384 0.5141 0.050 Uiso 1 1 calc R
C9 C -0.0355(9) 0.1750(9) 0.5375(6) 0.046(3) Uani 1 1 d U
H9A H 0.0088 0.1281 0.5542 0.056 Uiso 1 1 calc R
H9B H -0.0017 0.2218 0.4911 0.056 Uiso 1 1 calc R
C10 C -0.1180(9) 0.1255(9) 0.5264(7) 0.056(3) Uani 1 1 d DU
H10A H -0.1533 0.0787 0.5722 0.067 Uiso 1 1 calc R
H10B H -0.0951 0.0933 0.4920 0.067 Uiso 1 1 calc R
C12 C -0.2718(8) 0.1523(12) 0.4948(11) 0.086(5) Uani 1 1 d DU
H12A H -0.2664 0.1498 0.4467 0.104 Uiso 1 1 calc R
H12B H -0.2812 0.0875 0.5299 0.104 Uiso 1 1 calc R
C13 C -0.3549(11) 0.2118(12) 0.5147(5) 0.075(5) Uani 1 1 d DU
H13A H -0.3362 0.2797 0.4908 0.090 Uiso 1 1 calc R
H13B H -0.4103 0.1971 0.5001 0.090 Uiso 1 1 calc R
C15 C -0.3274(9) 0.2536(8) 0.6218(7) 0.055(3) Uani 1 1 d DU
H15A H -0.2630 0.2741 0.5912 0.065 Uiso 1 1 calc R
H15B H -0.3632 0.3095 0.6200 0.065 Uiso 1 1 calc R
C16 C -0.3261(9) 0.1944(9) 0.6992(7) 0.046(3) Uani 1 1 d U
H16A H -0.3060 0.2355 0.7221 0.055 Uiso 1 1 calc R
H16B H -0.3903 0.1670 0.7264 0.055 Uiso 1 1 calc R
C17 C -0.3028(8) 0.0331(8) 0.7154(6) 0.036(2) Uani 1 1 d U
H17A H -0.3692 0.0297 0.7254 0.043 Uiso 1 1 calc R
C18 C -0.2584(8) -0.0557(9) 0.7164(6) 0.039(3) Uani 1 1 d U
C19 C -0.3205(9) -0.1327(9) 0.7314(7) 0.050(3) Uani 1 1 d U
H19B H -0.3860 -0.1261 0.7403 0.060 Uiso 1 1 calc R
C20 C -0.2871(10) -0.2174(10) 0.7331(7) 0.054(3) Uani 1 1 d U
C21 C -0.1936(9) -0.2302(9) 0.7141(7) 0.046(3) Uani 1 1 d U
H21B H -0.1732 -0.2886 0.7119 0.055 Uiso 1 1 calc R
C22 C -0.1282(8) -0.1534(8) 0.6978(6) 0.035(2) Uani 1 1 d U
C23 C -0.1568(7) -0.0631(8) 0.7013(5) 0.029(2) Uani 1 1 d U
C24 C 0.0083(9) -0.2433(9) 0.6702(7) 0.047(3) Uani 1 1 d U
H24B H -0.0141 -0.2579 0.6337 0.071 Uiso 1 1 calc R
H24C H -0.0125 -0.2948 0.7161 0.071 Uiso 1 1 calc R
H24D H 0.0769 -0.2353 0.6563 0.071 Uiso 1 1 calc R
C25 C 0.1204(12) 0.3557(12) 0.8938(9) 0.072(4) Uani 1 1 d U
H25A H 0.0998 0.3812 0.9321 0.109 Uiso 1 1 calc R
H25B H 0.1507 0.4065 0.8493 0.109 Uiso 1 1 calc R
H25C H 0.1650 0.3085 0.9066 0.109 Uiso 1 1 calc R
C26 C 0.0353(8) 0.3103(8) 0.8833(6) 0.039(3) Uani 1 1 d U
C27 C -0.4234(11) 0.1075(12) 0.9098(9) 0.072(4) Uani 1 1 d U
H27A H -0.4696 0.1320 0.9408 0.108 Uiso 1 1 calc R
H27B H -0.4236 0.0395 0.9327 0.108 Uiso 1 1 calc R
H27C H -0.4396 0.1217 0.8640 0.108 Uiso 1 1 calc R
C28 C -0.3274(9) 0.1525(10) 0.8973(7) 0.045(3) Uani 1 1 d U
C29 C 0.1555(12) 0.2425(12) 0.6810(9) 0.075(5) Uani 1 1 d U
H29A H 0.1761 0.2815 0.7046 0.113 Uiso 1 1 calc R
H29B H 0.1362 0.2827 0.6387 0.113 Uiso 1 1 calc R
H29C H 0.2071 0.2067 0.6665 0.113 Uiso 1 1 calc R
C30 C 0.0722(8) 0.1746(8) 0.7329(6) 0.035(2) Uani 1 1 d U
C31 C -0.2474(12) -0.2310(11) 0.9300(8) 0.062(4) Uani 1 1 d U
H31A H -0.1885 -0.2250 0.8940 0.074 Uiso 1 1 calc R
H31B H -0.2996 -0.2202 0.9070 0.093 Uiso 1 1 calc R
H31C H -0.2565 -0.2942 0.9661 0.093 Uiso 1 1 calc R
C32 C -0.2440(8) -0.1594(8) 0.9654(6) 0.038(3) Uani 1 1 d U
C33 C 0.1968(11) 0.1011(11) 0.4738(7) 0.060(4) Uani 1 1 d U
H33A H 0.1329 0.0874 0.4720 0.090 Uiso 1 1 calc R
H33B H 0.2412 0.0741 0.4436 0.090 Uiso 1 1 calc R
H33C H 0.2108 0.1691 0.4564 0.090 Uiso 1 1 calc R
C34 C 0.2056(10) 0.0576(10) 0.5523(7) 0.049(3) Uani 1 1 d U
C35 C -0.0159(14) -0.3760(12) 0.8938(9) 0.080(5) Uani 1 1 d U
H35A H -0.0162 -0.4103 0.9438 0.120 Uiso 1 1 calc R
H35B H 0.0349 -0.3956 0.8626 0.120 Uiso 1 1 calc R
H35C H -0.0760 -0.3896 0.8855 0.120 Uiso 1 1 calc R
C36 C -0.0011(9) -0.2716(8) 0.8777(6) 0.039(3) Uani 1 1 d U
C37 C -0.410(2) -0.315(2) 1.1661(17) 0.142(10) Uani 1 1 d U
H37A H -0.3674 -0.3218 1.1240 0.214 Uiso 1 1 calc R
H37B H -0.4744 -0.3132 1.1603 0.214 Uiso 1 1 calc R
H37C H -0.4071 -0.3683 1.2088 0.214 Uiso 1 1 calc R
C38 C -0.3817(13) -0.2226(12) 1.1745(9) 0.073(4) Uani 1 1 d U
C39 C -0.5038(13) 0.1455(14) 1.0954(11) 0.084(5) Uani 1 1 d U
H39A H -0.4818 0.1670 1.0433 0.126 Uiso 1 1 calc R
H39B H -0.4940 0.1968 1.1119 0.126 Uiso 1 1 calc R
H39C H -0.5707 0.1253 1.1098 0.126 Uiso 1 1 calc R
C40 C -0.4502(9) 0.0649(10) 1.1279(7) 0.048(3) Uani 1 1 d U
C41 C -0.2454(10) 0.2421(10) 1.0826(7) 0.049(3) Uani 1 1 d U
H41A H -0.2421 0.1890 1.1254 0.073 Uiso 1 1 calc R
H41B H -0.3111 0.2535 1.0833 0.073 Uiso 1 1 calc R
H41C H -0.2127 0.2980 1.0819 0.073 Uiso 1 1 calc R
C42 C -0.1987(7) 0.2197(8) 1.0158(6) 0.032(2) Uani 1 1 d U
C43 C 0.2513(18) -0.1960(9) 0.7210(14) 0.119(8) Uani 1 1 d DU
C44 C 0.2658(18) -0.3047(10) 0.745(2) 0.180(19) Uani 1 1 d DU
H44A H 0.2049 -0.3402 0.7605 0.270 Uiso 1 1 calc R
H44B H 0.2958 -0.3223 0.7851 0.270 Uiso 1 1 calc R
H44C H 0.3057 -0.3187 0.7052 0.270 Uiso 1 1 calc R
O1W O 0.0616(10) 0.5320(9) 0.7281(8) 0.099(4) Uani 1 1 d DU
H1W1 H 0.0901 0.5073 0.7597 0.149 Uiso 1 1 calc R
C1W C 0.111(2) 0.519(2) 0.6609(12) 0.160(12) Uani 1 1 d DU
H1W4 H 0.0985 0.5693 0.6201 0.240 Uiso 1 1 calc R
H1W5 H 0.0895 0.4583 0.6611 0.240 Uiso 1 1 calc R
H1W6 H 0.1789 0.5200 0.6571 0.240 Uiso 1 1 calc R
C2W C -0.587(7) 0.587(11) 0.590(8) 0.19(6) Uani 0.25 1 d PDU
H2W1 H -0.6053 0.5432 0.6400 0.278 Uiso 0.25 1 d PR
H2W2 H -0.6328 0.5788 0.5650 0.278 Uiso 0.25 1 d PR
H2W3 H -0.5851 0.6512 0.5898 0.278 Uiso 0.25 1 d PR
O2W O -0.486(7) 0.583(8) 0.558(6) 0.21(4) Uani 0.25 1 d PDU
H2W6 H -0.5008 0.5763 0.5234 0.254 Uiso 0.25 1 d PR
O3W O 0.525(2) -0.151(2) 0.6058(16) 0.225(12) Uani 1 1 d U
O6W O -0.451(10) -0.522(13) 1.011(9) 0.31(8) Uani 0.25 1 d PDU
H6W1 H -0.4457 -0.4723 0.9651 0.472 Uiso 0.25 1 d PR
O5W O -0.594(13) 0.464(14) 0.568(10) 0.35(8) Uani 0.25 1 d PU
C6W C -0.507(12) -0.507(11) 1.076(8) 0.20(6) Uani 0.25 1 d PDU
H6W4 H -0.5622 -0.4723 1.0682 0.303 Uiso 0.25 1 d PR
H6W5 H -0.4575 -0.4654 1.0757 0.303 Uiso 0.25 1 d PR
H6W6 H -0.5245 -0.5590 1.1214 0.303 Uiso 0.25 1 d PR

loop_
_atom_site_aniso_label
_atom_site_aniso_U_11
_atom_site_aniso_U_22
_atom_site_aniso_U_33
_atom_site_aniso_U_23
_atom_site_aniso_U_13
_atom_site_aniso_U_12
Sm1 0.0275(3) 0.0369(3) 0.0205(3) -0.0120(2) -0.0081(2) 0.0066(2)
Sm2 0.0331(3) 0.0417(3) 0.0234(3) -0.0161(2) -0.0098(2) 0.0089(2)
Sm3 0.0253(3) 0.0506(4) 0.0273(3) -0.0171(3) -0.0068(2) 0.0056(2)
Sm4 0.0420(4) 0.0384(3) 0.0280(3) -0.0157(2) -0.0155(2) 0.0114(3)
Zn1 0.0329(8) 0.1049(14) 0.0320(8) -0.0183(8) -0.0014(6) 0.0008(8)
Zn2 0.0498(12) 0.272(4) 0.0495(11) -0.0712(17) -0.0046(9) -0.0044(16)
Zn3 0.0358(7) 0.0379(7) 0.0219(6) -0.0132(5) -0.0124(5) 0.0090(5)
Br1 0.1371(17) 0.0467(9) 0.0710(11) 0.0022(8) -0.0334(11) 0.0284(10)
Br2 0.0673(12) 0.0611(11) 0.194(3) -0.0355(13) -0.0274(14) -0.0136(9)
N1 0.038(5) 0.046(5) 0.027(4) -0.013(4) -0.011(4) 0.012(4)
N2 0.028(4) 0.043(5) 0.028(4) -0.015(4) -0.015(3) 0.012(4)
N3 0.052(6) 0.050(5) 0.048(5) -0.024(4) -0.015(5) 0.014(5)
N4 0.028(4) 0.060(6) 0.035(5) -0.017(4) -0.013(4) -0.002(4)
O34 0.064(5) 0.086(6) 0.055(5) -0.034(5) -0.022(4) 0.016(5)
O35 0.069(6) 0.077(6) 0.049(5) -0.028(4) -0.023(4) 0.000(5)
O1 0.077(5) 0.043(4) 0.040(4) -0.024(4) -0.024(4) 0.028(4)
O2 0.038(4) 0.038(4) 0.033(4) -0.014(3) -0.014(3) 0.006(3)
O3 0.034(4) 0.037(4) 0.026(3) -0.018(3) -0.009(3) 0.008(3)
O4 0.037(4) 0.040(4) 0.036(4) -0.024(3) -0.014(3) 0.011(3)
O5 0.059(5) 0.039(4) 0.039(4) -0.022(3) -0.017(4) 0.015(3)
O6 0.065(5) 0.036(4) 0.031(4) -0.008(3) -0.018(4) 0.007(4)
O7 0.077(7) 0.162(9) 0.059(6) -0.035(6) -0.023(5) -0.004(6)
O8 0.050(5) 0.073(5) 0.030(4) -0.022(4) -0.006(4) 0.006(4)
O9 0.032(4) 0.058(5) 0.033(4) -0.021(3) -0.014(3) 0.013(3)
O10 0.046(5) 0.058(5) 0.045(4) -0.016(4) -0.027(4) 0.014(4)
O11 0.035(4) 0.032(4) 0.028(3) -0.014(3) -0.010(3) 0.005(3)
O12 0.046(4) 0.055(5) 0.034(4) -0.027(3) -0.013(3) 0.008(4)
O13 0.035(4) 0.037(4) 0.024(3) -0.015(3) -0.013(3) 0.019(3)
O14 0.031(3) 0.026(3) 0.021(3) -0.007(3) -0.011(3) 0.012(3)
O15 0.037(4) 0.040(4) 0.020(3) -0.018(3) -0.012(3) 0.015(3)
O16 0.058(5) 0.037(4) 0.046(4) -0.006(3) -0.028(4) 0.006(4)
O17 0.051(5) 0.047(4) 0.042(4) -0.024(4) -0.020(4) 0.019(4)
O18 0.025(4) 0.072(5) 0.028(4) -0.022(4) -0.004(3) -0.012(3)
O19 0.041(4) 0.032(4) 0.023(3) -0.005(3) -0.011(3) 0.003(3)
O20 0.025(3) 0.047(4) 0.022(3) -0.019(3) -0.008(3) 0.006(3)
O21 0.021(3) 0.041(4) 0.031(4) -0.016(3) -0.010(3) -0.001(3)
O22 0.050(5) 0.066(6) 0.086(6) -0.037(5) -0.016(5) 0.022(4)
O23 0.184(12) 0.186(12) 0.200(12) -0.076(9) -0.065(9) 0.038(9)
O24 0.120(9) 0.167(10) 0.117(9) -0.074(8) -0.028(7) 0.036(7)
O25 0.047(5) 0.098(6) 0.047(5) -0.029(5) -0.016(4) 0.030(5)
O26 0.049(5) 0.092(6) 0.050(5) -0.029(5) -0.001(4) 0.009(5)
O27 0.018(3) 0.069(5) 0.022(3) -0.023(3) -0.001(3) 0.003(3)
O28 0.041(4) 0.068(5) 0.019(3) -0.019(3) -0.007(3) 0.001(4)
O29 0.041(4) 0.065(5) 0.067(5) -0.038(4) -0.029(4) 0.005(4)
O30 0.019(3) 0.041(4) 0.041(4) -0.017(3) -0.011(3) -0.011(3)
O31 0.070(6) 0.142(8) 0.053(5) -0.018(6) -0.012(5) -0.017(6)
O32 0.069(6) 0.064(5) 0.060(5) -0.019(5) 0.007(5) -0.019(5)
O33 0.082(7) 0.091(7) 0.069(6) -0.025(5) 0.001(5) -0.003(6)
C1 0.110(9) 0.077(8) 0.083(8) -0.047(7) -0.030(7) 0.026(7)
C2 0.053(6) 0.045(6) 0.033(5) -0.009(4) -0.020(5) 0.009(5)
C3 0.066(7) 0.042(6) 0.048(6) -0.014(5) -0.019(5) 0.012(5)
C4 0.064(7) 0.042(6) 0.046(6) -0.006(5) -0.020(5) 0.010(5)
C5 0.060(7) 0.046(6) 0.041(6) -0.010(5) -0.014(5) 0.004(5)
C6 0.046(6) 0.038(5) 0.040(6) -0.012(4) -0.012(5) 0.001(5)
C7 0.036(5) 0.027(5) 0.034(5) -0.006(4) -0.018(4) 0.000(4)
C8 0.042(6) 0.046(6) 0.035(5) -0.013(5) -0.009(4) 0.002(5)
C9 0.056(6) 0.055(6) 0.027(5) -0.013(5) -0.009(5) 0.011(5)
C10 0.074(7) 0.062(7) 0.037(6) -0.026(5) -0.011(5) 0.005(6)
C12 0.082(9) 0.110(10) 0.079(8) -0.049(7) -0.019(7) 0.000(7)
C13 0.076(8) 0.089(9) 0.065(7) -0.025(6) -0.030(6) 0.007(7)
C15 0.050(6) 0.058(7) 0.056(7) -0.014(5) -0.024(5) 0.019(5)
C16 0.051(6) 0.055(6) 0.041(6) -0.025(5) -0.018(5) 0.022(5)
C17 0.033(5) 0.051(6) 0.025(5) -0.018(4) -0.006(4) 0.002(5)
C18 0.034(5) 0.051(6) 0.034(5) -0.017(5) -0.013(4) 0.007(5)
C19 0.038(6) 0.046(6) 0.056(6) -0.012(5) -0.004(5) -0.003(5)
C20 0.055(7) 0.051(6) 0.052(6) -0.011(5) -0.016(5) -0.004(5)
C21 0.053(6) 0.034(5) 0.053(6) -0.015(5) -0.016(5) 0.003(5)
C22 0.043(6) 0.042(5) 0.026(5) -0.014(4) -0.015(4) 0.006(4)
C23 0.028(5) 0.041(5) 0.019(4) -0.011(4) -0.008(4) 0.001(4)
C24 0.050(6) 0.051(6) 0.054(6) -0.037(5) -0.009(5) 0.007(5)
C25 0.076(8) 0.066(7) 0.070(8) -0.009(6) -0.030(6) -0.013(6)
C26 0.044(6) 0.036(5) 0.035(5) -0.008(4) -0.013(4) 0.004(4)
C27 0.058(7) 0.086(8) 0.065(7) -0.009(6) -0.028(6) -0.001(6)
C28 0.047(6) 0.057(6) 0.041(6) -0.023(5) -0.020(5) 0.014(5)
C29 0.071(8) 0.081(8) 0.065(7) -0.030(7) 0.006(6) -0.020(7)
C30 0.036(5) 0.036(5) 0.029(5) -0.006(4) -0.009(4) 0.007(4)
C31 0.076(8) 0.064(7) 0.056(7) -0.028(6) -0.028(6) 0.022(6)
C32 0.033(5) 0.042(6) 0.042(5) -0.014(5) -0.014(4) -0.002(4)
C33 0.072(7) 0.066(7) 0.040(6) -0.015(5) -0.014(5) 0.017(6)
C34 0.056(7) 0.060(7) 0.037(6) -0.023(5) -0.012(5) 0.007(5)
C35 0.108(9) 0.075(8) 0.062(8) -0.033(7) -0.020(7) 0.006(7)
C36 0.048(6) 0.036(5) 0.035(5) -0.015(4) -0.010(5) 0.008(5)
C37 0.151(13) 0.124(12) 0.146(13) -0.049(9) -0.022(9) 0.001(9)
C38 0.076(8) 0.070(8) 0.063(7) -0.023(6) 0.002(6) 0.003(7)
C39 0.071(8) 0.094(9) 0.087(9) -0.029(7) -0.025(7) 0.019(7)
C40 0.036(6) 0.065(7) 0.041(6) -0.019(5) -0.004(5) 0.018(5)
C41 0.056(6) 0.060(7) 0.043(6) -0.027(5) -0.022(5) 0.015(5)
C42 0.029(5) 0.039(5) 0.033(5) -0.015(4) -0.011(4) 0.014(4)
C43 0.107(11) 0.126(11) 0.122(11) -0.034(8) -0.041(9) 0.000(9)
C44 0.19(2) 0.18(2) 0.18(2) -0.084(12) -0.060(11) 0.031(10)
O1W 0.122(8) 0.079(7) 0.088(7) -0.020(6) -0.025(6) 0.005(6)
C1W 0.174(15) 0.158(14) 0.157(14) -0.061(10) -0.048(10) 0.014(9)
C2W 0.18(6) 0.19(6) 0.18(6) -0.06(2) -0.047(17) 0.014(11)
O2W 0.21(4) 0.21(4) 0.21(4) -0.072(18) -0.055(15) 0.018(11)
O3W 0.213(14) 0.243(15) 0.207(14) -0.053(9) -0.070(10) 0.025(10)
O6W 0.32(8) 0.31(8) 0.32(8) -0.11(3) -0.08(2) 0.022(12)
O5W 0.35(8) 0.35(8) 0.35(8) -0.12(3) -0.09(2) 0.026(12)
C6W 0.20(6) 0.20(6) 0.20(6) -0.07(2) -0.051(19) 0.015(12)

loop_
_atom_type_symbol
_atom_type_description
_atom_type_scat_dispersion_real
_atom_type_scat_dispersion_imag
_atom_type_scat_source
C C 0.0033 0.0016 'International Tables Vol C Tables 4.2.6.8 and 6.1.1.4'
H H 0.0000 0.0000 'International Tables Vol C Tables 4.2.6.8 and 6.1.1.4'
N N 0.0061 0.0033 'International Tables Vol C Tables 4.2.6.8 and 6.1.1.4'
O O 0.0106 0.0060 'International Tables Vol C Tables 4.2.6.8 and 6.1.1.4'
Zn Zn 0.2839 1.4301 'International Tables Vol C Tables 4.2.6.8 and 6.1.1.4'
Sm Sm -0.1638 3.4418 'International Tables Vol C Tables 4.2.6.8 and 6.1.1.4'
Br Br -0.2901 2.4595 'International Tables Vol C Tables 4.2.6.8 and 6.1.1.4'

loop_
_geom_angle_atom_site_label_1
_geom_angle_atom_site_label_2
_geom_angle_atom_site_label_3
_geom_angle
_geom_angle_site_symmetry_1
_geom_angle_site_symmetry_3
O5 Sm1 O20 145.1(3) . .
O5 Sm1 O19 77.2(3) . .
O20 Sm1 O19 109.2(2) . .
O5 Sm1 O30 81.9(3) . .
O20 Sm1 O30 132.5(2) . .
O19 Sm1 O30 81.5(2) . .
O5 Sm1 O27 78.5(3) . .
O20 Sm1 O27 73.1(2) . .
O19 Sm1 O27 134.4(2) . .
O30 Sm1 O27 131.8(2) . .
O5 Sm1 O20 140.3(3) . 2_557
O20 Sm1 O20 69.7(3) . 2_557
O19 Sm1 O20 70.4(2) . 2_557
O30 Sm1 O20 71.4(2) . 2_557
O27 Sm1 O20 141.2(3) . 2_557
O5 Sm1 O21 81.4(3) . .
O20 Sm1 O21 70.9(2) . .
O19 Sm1 O21 66.7(2) . .
O30 Sm1 O21 146.6(2) . .
O27 Sm1 O21 72.0(2) . .
O20 Sm1 O21 105.2(2) 2_557 .
O5 Sm1 O15 129.6(2) . .
O20 Sm1 O15 71.8(2) . .
O19 Sm1 O15 133.1(2) . .
O30 Sm1 O15 68.4(2) . .
O27 Sm1 O15 91.8(2) . .
O20 Sm1 O15 66.5(2) 2_557 .
O21 Sm1 O15 142.3(2) . .
O5 Sm1 O14 81.2(2) . .
O20 Sm1 O14 103.2(2) . .
O19 Sm1 O14 146.6(2) . .
O30 Sm1 O14 70.4(2) . .
O27 Sm1 O14 63.4(2) . .
O20 Sm1 O14 115.0(2) 2_557 .
O21 Sm1 O14 134.4(2) . .
O15 Sm1 O14 51.3(2) . .
O5 Sm1 N4 105.6(3) . .
O20 Sm1 N4 86.6(3) . .
O19 Sm1 N4 148.8(3) . .
O30 Sm1 N4 68.3(3) . .
O27 Sm1 N4 75.3(2) . .
O20 Sm1 N4 91.6(2) 2_557 .
O21 Sm1 N4 144.4(2) . .
O15 Sm1 N4 26.1(2) . .
O14 Sm1 N4 25.2(2) . .
O5 Sm1 Sm3 123.5(2) . .
O20 Sm1 Sm3 91.22(16) . .
O19 Sm1 Sm3 90.41(17) . .
O30 Sm1 Sm3 41.59(17) . .
O27 Sm1 Sm3 135.08(18) . .
O20 Sm1 Sm3 37.56(15) 2_557 .
O21 Sm1 Sm3 142.63(16) . .
O15 Sm1 Sm3 43.44(16) . .
O14 Sm1 Sm3 80.64(14) . .
N4 Sm1 Sm3 61.68(19) . .
O5 Sm1 Sm1 165.29(19) . 2_557
O20 Sm1 Sm1 35.69(16) . 2_557
O19 Sm1 Sm1 89.23(17) . 2_557
O30 Sm1 Sm1 101.81(17) . 2_557
O27 Sm1 Sm1 108.14(19) . 2_557
O20 Sm1 Sm1 33.99(17) 2_557 2_557
O21 Sm1 Sm1 88.15(16) . 2_557
O15 Sm1 Sm1 64.27(15) . 2_557
O14 Sm1 Sm1 113.50(14) . 2_557
N4 Sm1 Sm1 89.0(2) . 2_557
Sm3 Sm1 Sm1 61.284(16) . 2_557
O8 Sm2 O6 133.0(3) . .
O8 Sm2 O22 74.5(3) . .
O6 Sm2 O22 70.4(3) . .
O8 Sm2 O11 80.2(3) . .
O6 Sm2 O11 145.4(3) . .
O22 Sm2 O11 140.0(3) . .
O8 Sm2 O27 127.8(3) . .
O6 Sm2 O27 81.5(3) . .
O22 Sm2 O27 88.2(3) . .
O11 Sm2 O27 83.3(2) . .
O8 Sm2 O3 84.3(3) . .
O6 Sm2 O3 102.0(3) . .
O22 Sm2 O3 138.3(3) . .
O11 Sm2 O3 67.0(2) . .
O27 Sm2 O3 132.3(2) . .
O8 Sm2 O28 76.7(3) . .
O6 Sm2 O28 117.6(3) . .
O22 Sm2 O28 70.2(3) . .
O11 Sm2 O28 74.1(3) . .
O27 Sm2 O28 51.1(2) . .
O3 Sm2 O28 139.1(3) . .
O8 Sm2 O14 151.7(3) . .
O6 Sm2 O14 69.8(2) . .
O22 Sm2 O14 133.8(3) . .
O11 Sm2 O14 75.5(2) . .
O27 Sm2 O14 63.6(2) . .
O3 Sm2 O14 73.0(2) . .
O28 Sm2 O14 109.7(2) . .
O8 Sm2 O4 77.8(3) . .
O6 Sm2 O4 66.2(2) . .
O22 Sm2 O4 79.8(3) . .
O11 Sm2 O4 124.5(2) . .
O27 Sm2 O4 147.6(3) . .
O3 Sm2 O4 60.6(2) . .
O28 Sm2 O4 144.8(2) . .
O14 Sm2 O4 104.3(2) . .
O8 Sm2 N3 102.7(3) . .
O6 Sm2 N3 100.1(3) . .
O22 Sm2 N3 78.8(3) . .
O11 Sm2 N3 77.0(3) . .
O27 Sm2 N3 25.2(3) . .
O3 Sm2 N3 141.8(3) . .
O28 Sm2 N3 26.0(3) . .
O14 Sm2 N3 86.0(3) . .
O4 Sm2 N3 157.6(3) . .
O25 Sm3 O9 73.4(3) . .
O25 Sm3 O20 142.4(3) . 2_557
O9 Sm3 O20 122.7(3) . 2_557
O25 Sm3 O32 81.7(4) . .
O9 Sm3 O32 138.6(3) . .
O20 Sm3 O32 97.2(3) 2_557 .
O25 Sm3 O29 96.3(3) . .
O9 Sm3 O29 75.3(3) . .
O20 Sm3 O29 120.0(3) 2_557 .
O32 Sm3 O29 75.2(3) . .
O25 Sm3 O21 88.1(3) . 2_557
O9 Sm3 O21 68.8(2) . 2_557
O20 Sm3 O21 70.5(2) 2_557 2_557
O32 Sm3 O21 143.6(3) . 2_557
O29 Sm3 O21 140.9(3) . 2_557
O25 Sm3 O30 141.1(3) . .
O9 Sm3 O30 109.9(2) . .
O20 Sm3 O30 70.2(2) 2_557 .
O32 Sm3 O30 71.0(3) . .
O29 Sm3 O30 50.7(2) . .
O21 Sm3 O30 130.1(2) 2_557 .
O25 Sm3 O18 68.9(3) . .
O9 Sm3 O18 127.0(3) . .
O20 Sm3 O18 75.5(2) 2_557 .
O32 Sm3 O18 69.7(3) . .
O29 Sm3 O18 143.3(3) . .
O21 Sm3 O18 74.1(2) 2_557 .
O30 Sm3 O18 122.9(3) . .
O25 Sm3 O15 137.8(3) . .
O9 Sm3 O15 64.8(2) . .
O20 Sm3 O15 65.2(2) 2_557 .
O32 Sm3 O15 135.3(3) . .
O29 Sm3 O15 79.4(3) . .
O21 Sm3 O15 71.8(2) 2_557 .
O30 Sm3 O15 64.4(2) . .
O18 Sm3 O15 134.4(2) . .
O25 Sm3 C32 118.1(3) . .
O9 Sm3 C32 93.3(3) . .
O20 Sm3 C32 96.1(3) 2_557 .
O32 Sm3 C32 69.9(3) . .
O29 Sm3 C32 24.7(3) . .
O21 Sm3 C32 143.4(3) 2_557 .
O30 Sm3 C32 26.1(3) . .
O18 Sm3 C32 137.1(3) . .
O15 Sm3 C32 71.7(3) . .
O25 Sm3 Sm1 178.3(2) . .
O9 Sm3 Sm1 104.94(18) . .
O20 Sm3 Sm1 38.75(15) 2_557 .
O32 Sm3 Sm1 99.6(3) . .
O29 Sm3 Sm1 83.0(2) . .
O21 Sm3 Sm1 91.49(15) 2_557 .
O30 Sm3 Sm1 39.05(14) . .
O18 Sm3 Sm1 112.60(17) . .
O15 Sm3 Sm1 40.66(14) . .
C32 Sm3 Sm1 61.5(2) . .
O25 Sm3 Sm1 119.2(3) . 2_557
O9 Sm3 Sm1 98.06(19) . 2_557
O20 Sm3 Sm1 33.20(17) 2_557 2_557
O32 Sm3 Sm1 123.1(3) . 2_557
O29 Sm3 Sm1 140.8(2) . 2_557
O21 Sm3 Sm1 37.33(15) 2_557 2_557
O30 Sm3 Sm1 99.10(14) . 2_557
O18 Sm3 Sm1 71.06(15) . 2_557
O15 Sm3 Sm1 63.40(15) . 2_557
C32 Sm3 Sm1 122.5(2) . 2_557
Sm1 Sm3 Sm1 61.053(16) . 2_557
O2 Sm4 O13 64.2(2) . .
O2 Sm4 O17 138.5(2) . .
O13 Sm4 O17 140.5(3) . .
O2 Sm4 O16 92.5(3) . .
O13 Sm4 O16 142.1(3) . .
O17 Sm4 O16 76.8(3) . .
O2 Sm4 O12 71.6(2) . .
O13 Sm4 O12 72.6(2) . .
O17 Sm4 O12 137.4(3) . .
O16 Sm4 O12 71.7(3) . .
O2 Sm4 O10 75.6(3) . .
O13 Sm4 O10 77.1(3) . .
O17 Sm4 O10 80.1(3) . .
O16 Sm4 O10 128.1(3) . .
O12 Sm4 O10 142.5(3) . .
O2 Sm4 O9 114.6(2) . .
O13 Sm4 O9 69.7(2) . .
O17 Sm4 O9 70.9(3) . .
O16 Sm4 O9 147.4(3) . .
O12 Sm4 O9 132.3(3) . .
O10 Sm4 O9 50.3(3) . .
O2 Sm4 O15 111.9(2) . .
O13 Sm4 O15 51.3(2) . .
O17 Sm4 O15 106.8(2) . .
O16 Sm4 O15 124.9(2) . .
O12 Sm4 O15 70.9(2) . .
O10 Sm4 O15 106.0(3) . .
O9 Sm4 O15 63.0(2) . .
O2 Sm4 O19 131.4(2) . 2_557
O13 Sm4 O19 123.2(2) . 2_557
O17 Sm4 O19 70.5(2) . 2_557
O16 Sm4 O19 50.6(2) . 2_557
O12 Sm4 O19 67.4(2) . 2_557
O10 Sm4 O19 150.1(3) . 2_557
O9 Sm4 O19 112.0(2) . 2_557
O15 Sm4 O19 78.0(2) . 2_557
O2 Sm4 O1 61.8(2) . .
O13 Sm4 O1 119.9(2) . .
O17 Sm4 O1 77.7(2) . .
O16 Sm4 O1 64.1(3) . .
O12 Sm4 O1 111.8(3) . .
O10 Sm4 O1 65.9(3) . .
O9 Sm4 O1 111.9(3) . .
O15 Sm4 O1 170.3(2) . .
O19 Sm4 O1 111.6(3) 2_557 .
O2 Sm4 N4 85.4(3) . .
O13 Sm4 N4 25.7(2) . .
O17 Sm4 N4 130.6(3) . .
O16 Sm4 N4 133.7(3) . .
O12 Sm4 N4 63.8(3) . .
O10 Sm4 N4 96.1(3) . .
O9 Sm4 N4 69.5(3) . .
O15 Sm4 N4 26.8(2) . .
O19 Sm4 N4 98.7(2) 2_557 .
O1 Sm4 N4 145.1(3) . .
O2 Sm4 C28 93.9(3) . .
O13 Sm4 C28 69.4(3) . .
O17 Sm4 C28 76.2(3) . .
O16 Sm4 C28 145.7(3) . .
O12 Sm4 C28 141.9(3) . .
O10 Sm4 C28 25.2(3) . .
O9 Sm4 C28 25.3(3) . .
O15 Sm4 C28 83.3(3) . .
O19 Sm4 C28 134.7(3) 2_557 .
O1 Sm4 C28 89.7(3) . .
N4 Sm4 C28 80.4(3) . .
O31 Zn1 O33 102.8(6) 2_557 .
O31 Zn1 O26 105.5(5) 2_557 .
O33 Zn1 O26 114.6(5) . .
O31 Zn1 O18 115.9(4) 2_557 .
O33 Zn1 O18 115.6(4) . .
O26 Zn1 O18 102.4(4) . .
O7 Zn2 O31 118.5(6) . .
O7 Zn2 O28 101.0(5) . .
O31 Zn2 O28 93.8(4) . .
O7 Zn2 O23 118.9(8) . .
O31 Zn2 O23 120.9(6) . .
O28 Zn2 O23 88.3(6) . .
O7 Zn2 O24 89.3(6) . .
O31 Zn2 O24 92.9(6) . .
O28 Zn2 O24 163.1(5) . .
O23 Zn2 O24 75.0(7) . .
O3 Zn3 O13 95.2(3) . .
O3 Zn3 N2 91.3(3) . .
O13 Zn3 N2 90.7(3) . .
O3 Zn3 N1 99.5(3) . .
O13 Zn3 N1 161.8(3) . .
N2 Zn3 N1 99.6(3) . .
O3 Zn3 O2 164.3(3) . .
O13 Zn3 O2 76.5(3) . .
N2 Zn3 O2 102.0(3) . .
N1 Zn3 O2 86.7(3) . .
O3 Zn3 O11 77.4(3) . .
O13 Zn3 O11 83.5(3) . .
N2 Zn3 O11 166.7(3) . .
N1 Zn3 O11 89.3(3) . .
O2 Zn3 O11 88.3(3) . .
C8 N1 C9 116.1(10) . .
C8 N1 Zn3 126.1(8) . .
C9 N1 Zn3 117.2(7) . .
C17 N2 C16 114.9(10) . .
C17 N2 Zn3 122.6(7) . .
C16 N2 Zn3 122.1(8) . .
O27 N3 O28 118.9(10) . .
O27 N3 O18 121.1(9) . 2_557
O28 N3 O18 120.0(10) . 2_557
O27 N3 Sm2 58.7(5) . .
O28 N3 Sm2 60.2(6) . .
O18 N3 Sm2 178.3(7) 2_557 .
O14 N4 O13 125.8(9) . .
O14 N4 O15 117.4(8) . .
O13 N4 O15 116.8(9) . .
O14 N4 Sm4 160.3(7) . .
O13 N4 Sm4 57.1(5) . .
O15 N4 Sm4 64.0(5) . .
O14 N4 Sm1 59.7(5) . .
O13 N4 Sm1 173.3(7) . .
O15 N4 Sm1 57.9(5) . .
Sm4 N4 Sm1 116.3(3) . .
C10 O34 C12 105.0(10) . .
C13 O35 C15 112.7(10) . .
C2 O1 C1 116.7(11) . .
C2 O1 Sm4 118.8(7) . .
C1 O1 Sm4 124.4(9) . .
C7 O2 Zn3 123.7(6) . .
C7 O2 Sm4 125.8(6) . .
Zn3 O2 Sm4 108.7(3) . .
C23 O3 Zn3 125.6(6) . .
C23 O3 Sm2 116.1(6) . .
Zn3 O3 Sm2 109.2(3) . .
C22 O4 C24 117.8(9) . .
C22 O4 Sm2 111.1(6) . .
C24 O4 Sm2 120.4(6) . .
C36 O5 Sm1 135.7(7) . .
C36 O6 Sm2 143.7(8) . .
C34 O7 Zn2 131.5(11) . .
C34 O8 Sm2 149.0(9) . .
C28 O9 Sm3 154.3(8) . .
C28 O9 Sm4 92.1(8) . .
Sm3 O9 Sm4 112.8(3) . .
C28 O10 Sm4 94.4(7) . .
C30 O11 Zn3 117.4(7) . .
C30 O11 Sm2 130.3(6) . .
Zn3 O11 Sm2 103.0(3) . .
C30 O12 Sm4 132.8(7) . .
N4 O13 Zn3 128.3(6) . .
N4 O13 Sm4 97.2(6) . .
Zn3 O13 Sm4 109.5(3) . .
N4 O14 Sm2 127.4(6) . .
N4 O14 Sm1 95.1(5) . .
Sm2 O14 Sm1 110.4(2) . .
N4 O15 Sm1 95.9(6) . .
N4 O15 Sm4 89.2(6) . .
Sm1 O15 Sm4 152.2(3) . .
N4 O15 Sm3 124.7(6) . .
Sm1 O15 Sm3 95.9(2) . .
Sm4 O15 Sm3 103.5(2) . .
C26 O16 Sm4 97.5(7) . .
C42 O17 Sm4 113.3(7) . .
N3 O18 Zn1 120.7(7) 2_557 .
N3 O18 Sm3 131.9(6) 2_557 .
Zn1 O18 Sm3 107.4(3) . .
C26 O19 Sm1 143.5(7) 2_557 .
C26 O19 Sm4 92.8(6) 2_557 2_557
Sm1 O19 Sm4 121.4(3) . 2_557
Sm1 O20 Sm3 113.0(3) . 2_557
Sm1 O20 Sm1 110.3(3) . 2_557
Sm3 O20 Sm1 103.7(2) 2_557 2_557
C42 O21 Sm3 129.5(6) 2_557 2_557
C42 O21 Sm1 124.6(6) 2_557 .
Sm3 O21 Sm1 105.6(3) 2_557 .
C43 O22 Sm2 150.9(14) . .
C43 O23 Zn2 121.0(9) . .
Zn2 O24 H24F 109.5 . .
C40 O25 Sm3 156.2(9) . .
C40 O26 Zn1 116.0(8) . .
N3 O27 Sm2 96.1(6) . .
N3 O27 Sm1 147.2(7) . .
Sm2 O27 Sm1 115.8(3) . .
N3 O28 Zn2 137.8(7) . .
N3 O28 Sm2 93.8(7) . .
Zn2 O28 Sm2 119.0(3) . .
C32 O29 Sm3 98.9(7) . .
C32 O30 Sm1 140.9(7) . .
C32 O30 Sm3 92.2(7) . .
Sm1 O30 Sm3 99.4(2) . .
Zn2 O31 Zn1 111.9(6) . 2_557
Zn2 O31 H31F 109.1 . .
Zn1 O31 H31F 138.3 2_557 .
C38 O32 Sm3 154.0(12) . .
C38 O33 Zn1 118.3(11) . .
O1 C1 H1A 109.5 . .
O1 C1 H1B 109.5 . .
H1A C1 H1B 109.5 . .
O1 C1 H1C 109.5 . .
H1A C1 H1C 109.5 . .
H1B C1 H1C 109.5 . .
C3 C2 O1 123.3(12) . .
C3 C2 C7 122.5(11) . .
O1 C2 C7 114.1(10) . .
C2 C3 C4 119.1(12) . .
C2 C3 H3A 120.4 . .
C4 C3 H3A 120.4 . .
C5 C4 C3 120.1(12) . .
C5 C4 Br1 120.9(10) . .
C3 C4 Br1 118.8(10) . .
C4 C5 C6 120.8(12) . .
C4 C5 H5A 119.6 . .
C6 C5 H5A 119.6 . .
C7 C6 C5 120.7(11) . .
C7 C6 C8 123.2(10) . .
C5 C6 C8 116.1(11) . .
O2 C7 C6 124.1(10) . .
O2 C7 C2 119.2(10) . .
C6 C7 C2 116.6(10) . .
N1 C8 C6 128.1(11) . .
N1 C8 H8A 116.0 . .
C6 C8 H8A 116.0 . .
N1 C9 C10 112.4(10) . .
N1 C9 H9A 109.1 . .
C10 C9 H9A 109.1 . .
N1 C9 H9B 109.1 . .
C10 C9 H9B 109.1 . .
H9A C9 H9B 107.8 . .
C9 C10 O34 105.6(10) . .
C9 C10 H10A 110.6 . .
O34 C10 H10A 110.6 . .
C9 C10 H10B 110.6 . .
O34 C10 H10B 110.6 . .
H10A C10 H10B 108.7 . .
C13 C12 O34 104.8(11) . .
C13 C12 H12A 110.8 . .
O34 C12 H12A 110.8 . .
C13 C12 H12B 110.8 . .
O34 C12 H12B 110.8 . .
H12A C12 H12B 108.9 . .
O35 C13 C12 105.7(11) . .
O35 C13 H13A 110.6 . .
C12 C13 H13A 110.6 . .
O35 C13 H13B 110.6 . .
C12 C13 H13B 110.6 . .
H13A C13 H13B 108.7 . .
C16 C15 O35 102.9(9) . .
C16 C15 H15A 111.2 . .
O35 C15 H15A 111.2 . .
C16 C15 H15B 111.2 . .
O35 C15 H15B 111.2 . .
H15A C15 H15B 109.1 . .
N2 C16 C15 112.1(10) . .
N2 C16 H16A 109.2 . .
C15 C16 H16A 109.2 . .
N2 C16 H16B 109.2 . .
C15 C16 H16B 109.2 . .
H16A C16 H16B 107.9 . .
N2 C17 C18 128.3(10) . .
N2 C17 H17A 115.8 . .
C18 C17 H17A 115.8 . .
C19 C18 C23 121.3(11) . .
C19 C18 C17 115.4(11) . .
C23 C18 C17 123.3(11) . .
C20 C19 C18 120.1(12) . .
C20 C19 H19B 119.9 . .
C18 C19 H19B 119.9 . .
C19 C20 C21 123.3(13) . .
C19 C20 Br2 119.9(11) . .
C21 C20 Br2 116.8(10) . .
C20 C21 C22 118.1(12) . .
C20 C21 H21B 121.0 . .
C22 C21 H21B 121.0 . .
O4 C22 C21 125.1(10) . .
O4 C22 C23 112.3(9) . .
C21 C22 C23 122.6(11) . .
O3 C23 C22 119.3(9) . .
O3 C23 C18 126.5(10) . .
C22 C23 C18 114.2(10) . .
O4 C24 H24B 109.5 . .
O4 C24 H24C 109.5 . .
H24B C24 H24C 109.5 . .
O4 C24 H24D 109.5 . .
H24B C24 H24D 109.5 . .
H24C C24 H24D 109.5 . .
C26 C25 H25A 109.5 . .
C26 C25 H25B 109.5 . .
H25A C25 H25B 109.5 . .
C26 C25 H25C 109.5 . .
H25A C25 H25C 109.5 . .
H25B C25 H25C 109.5 . .
O16 C26 O19 119.1(10) . 2_557
O16 C26 C25 121.6(11) . .
O19 C26 C25 119.3(11) 2_557 .
O16 C26 Sm4 57.4(6) . .
O19 C26 Sm4 61.7(6) 2_557 .
C25 C26 Sm4 176.3(10) . .
C28 C27 H27A 109.5 . .
C28 C27 H27B 109.5 . .
H27A C27 H27B 109.5 . .
C28 C27 H27C 109.5 . .
H27A C27 H27C 109.5 . .
H27B C27 H27C 109.5 . .
O10 C28 O9 122.3(12) . .
O10 C28 C27 119.9(11) . .
O9 C28 C27 117.7(12) . .
O10 C28 Sm4 60.4(6) . .
O9 C28 Sm4 62.6(7) . .
C27 C28 Sm4 168.5(10) . .
C30 C29 H29A 109.5 . .
C30 C29 H29B 109.5 . .
H29A C29 H29B 109.5 . .
C30 C29 H29C 109.5 . .
H29A C29 H29C 109.5 . .
H29B C29 H29C 109.5 . .
O12 C30 O11 125.2(10) . .
O12 C30 C29 118.5(12) . .
O11 C30 C29 116.1(11) . .
C32 C31 H31A 109.5 . .
C32 C31 H31B 109.5 . .
H31A C31 H31B 109.5 . .
C32 C31 H31C 109.5 . .
H31A C31 H31C 109.5 . .
H31B C31 H31C 109.5 . .
O29 C32 O30 117.8(10) . .
O29 C32 C31 122.7(11) . .
O30 C32 C31 119.4(11) . .
O29 C32 Sm3 56.4(6) . .
O30 C32 Sm3 61.6(6) . .
C31 C32 Sm3 178.5(10) . .
C34 C33 H33A 109.5 . .
C34 C33 H33B 109.5 . .
H33A C33 H33B 109.5 . .
C34 C33 H33C 109.5 . .
H33A C33 H33C 109.5 . .
H33B C33 H33C 109.5 . .
O7 C34 O8 125.2(13) . .
O7 C34 C33 115.3(13) . .
O8 C34 C33 119.5(12) . .
C36 C35 H35A 109.5 . .
C36 C35 H35B 109.5 . .
H35A C35 H35B 109.5 . .
C36 C35 H35C 109.5 . .
H35A C35 H35C 109.5 . .
H35B C35 H35C 109.5 . .
O6 C36 O5 123.0(10) . .
O6 C36 C35 119.2(11) . .
O5 C36 C35 117.6(11) . .
C38 C37 H37A 109.5 . .
C38 C37 H37B 109.5 . .
H37A C37 H37B 109.5 . .
C38 C37 H37C 109.5 . .
H37A C37 H37C 109.5 . .
H37B C37 H37C 109.5 . .
O32 C38 O33 122.2(17) . .
O32 C38 C37 116.5(18) . .
O33 C38 C37 121.2(18) . .
C40 C39 H39A 109.5 . .
C40 C39 H39B 109.5 . .
H39A C39 H39B 109.5 . .
C40 C39 H39C 109.5 . .
H39A C39 H39C 109.5 . .
H39B C39 H39C 109.5 . .
O26 C40 O25 122.4(12) . .
O26 C40 C39 120.4(13) . .
O25 C40 C39 117.1(13) . .
C42 C41 H41A 109.5 . .
C42 C41 H41B 109.5 . .
H41A C41 H41B 109.5 . .
C42 C41 H41C 109.5 . .
H41A C41 H41C 109.5 . .
H41B C41 H41C 109.5 . .
O17 C42 O21 121.5(10) . 2_557
O17 C42 C41 120.0(10) . .
O21 C42 C41 118.5(10) 2_557 .
O22 C43 O23 118.6(8) . .
O22 C43 C44 126.2(17) . .
O23 C43 C44 114.0(15) . .
C43 C44 H44A 109.5 . .
C43 C44 H44B 109.5 . .
H44A C44 H44B 109.5 . .
C43 C44 H44C 109.5 . .
H44A C44 H44C 109.5 . .
H44B C44 H44C 109.5 . .
C1W O1W H1W1 109.5 . .
O1W C1W H1W4 109.5 . .
O1W C1W H1W5 109.5 . .
H1W4 C1W H1W5 109.5 . .
O1W C1W H1W6 109.5 . .
H1W4 C1W H1W6 109.5 . .
H1W5 C1W H1W6 109.5 . .
O2W C2W H2W1 110.8 . .
O2W C2W H2W2 118.5 . .
H2W1 C2W H2W2 109.5 . .
O2W C2W H2W3 98.4 . .
H2W1 C2W H2W3 109.5 . .
H2W2 C2W H2W3 109.5 . .
C2W O2W H2W6 89.2 . .
C6W O6W O6W 75(10) . 2_447
C6W O6W C6W 122(10) . 2_447
O6W O6W C6W 48(5) 2_447 2_447
C6W O6W H6W1 117.6 . .
O6W O6W H6W1 60.7 2_447 .
C6W O6W H6W1 38.6 2_447 .
O6W C6W O6W 58(10) . 2_447
O6W C6W H6W4 114.2 . .
O6W C6W H6W4 57.3 2_447 .
O6W C6W H6W5 92.1 . .
O6W C6W H6W5 117.8 2_447 .
H6W4 C6W H6W5 109.4 . .
O6W C6W H6W6 120.6 . .
O6W C6W H6W6 132.4 2_447 .
H6W4 C6W H6W6 109.1 . .
H6W5 C6W H6W6 109.8 . .

loop_
_geom_bond_atom_site_label_1
_geom_bond_atom_site_label_2
_geom_bond_distance
_geom_bond_site_symmetry_2
Sm1 O5 2.384(7) .
Sm1 O20 2.387(7) .
Sm1 O19 2.468(7) .
Sm1 O30 2.468(6) .
Sm1 O27 2.490(7) .
Sm1 O20 2.490(6) 2_557
Sm1 O21 2.526(6) .
Sm1 O15 2.532(7) .
Sm1 O14 2.575(6) .
Sm1 N4 2.972(9) .
Sm1 Sm3 3.8654(8) .
Sm1 Sm1 4.0033(11) 2_557
Sm2 O8 2.429(8) .
Sm2 O6 2.440(8) .
Sm2 O22 2.454(9) .
Sm2 O11 2.459(7) .
Sm2 O27 2.488(7) .
Sm2 O3 2.491(7) .
Sm2 O28 2.518(8) .
Sm2 O14 2.562(6) .
Sm2 O4 2.634(7) .
Sm2 N3 2.895(11) .
Sm3 O25 2.382(9) .
Sm3 O9 2.391(8) .
Sm3 O20 2.425(7) 2_557
Sm3 O32 2.433(10) .
Sm3 O29 2.490(8) .
Sm3 O21 2.511(7) 2_557
Sm3 O30 2.601(7) .
Sm3 O18 2.655(7) .
Sm3 O15 2.672(7) .
Sm3 C32 2.953(12) .
Sm3 Sm1 4.0122(8) 2_557
Sm4 O2 2.442(7) .
Sm4 O13 2.467(7) .
Sm4 O17 2.492(8) .
Sm4 O16 2.534(8) .
Sm4 O12 2.546(8) .
Sm4 O10 2.548(8) .
Sm4 O9 2.596(8) .
Sm4 O15 2.619(7) .
Sm4 O19 2.629(7) 2_557
Sm4 O1 2.655(8) .
Sm4 N4 2.914(11) .
Sm4 C28 2.922(13) .
Zn1 O31 1.923(11) 2_557
Zn1 O33 1.931(13) .
Zn1 O26 1.946(11) .
Zn1 O18 1.998(7) .
Zn2 O7 1.900(13) .
Zn2 O31 1.911(13) .
Zn2 O28 2.120(8) .
Zn2 O23 2.23(2) .
Zn2 O24 2.304(15) .
Zn3 O3 2.066(7) .
Zn3 O13 2.081(7) .
Zn3 N2 2.084(9) .
Zn3 N1 2.084(9) .
Zn3 O2 2.133(7) .
Zn3 O11 2.296(7) .
Br1 C4 1.885(12) .
Br2 C20 1.920(14) .
N1 C8 1.236(15) .
N1 C9 1.455(15) .
N2 C17 1.307(14) .
N2 C16 1.475(14) .
N3 O27 1.238(13) .
N3 O28 1.270(13) .
N3 O18 1.328(13) 2_557
N4 O14 1.271(12) .
N4 O13 1.273(11) .
N4 O15 1.315(11) .
O34 C10 1.536(5) .
O34 C12 1.546(5) .
O35 C13 1.537(5) .
O35 C15 1.541(5) .
O1 C2 1.370(14) .
O1 C1 1.432(17) .
O2 C7 1.323(12) .
O3 C23 1.303(12) .
O4 C22 1.376(13) .
O4 C24 1.467(13) .
O5 C36 1.291(14) .
O6 C36 1.247(13) .
O7 C34 1.231(18) .
O8 C34 1.244(16) .
O9 C28 1.249(14) .
O10 C28 1.248(15) .
O11 C30 1.261(14) .
O12 C30 1.232(13) .
O16 C26 1.278(13) .
O17 C42 1.232(13) .
O18 N3 1.328(13) 2_557
O19 C26 1.285(13) 2_557
O19 Sm4 2.629(7) 2_557
O20 Sm3 2.425(7) 2_557
O20 Sm1 2.490(6) 2_557
O21 C42 1.289(12) 2_557
O21 Sm3 2.511(7) 2_557
O22 C43 1.19(2) .
O23 C43 1.37(2) .
O24 H24F 0.8200 .
O25 C40 1.255(15) .
O26 C40 1.255(16) .
O29 C32 1.248(14) .
O30 C32 1.302(13) .
O31 Zn1 1.923(11) 2_557
O31 H31F 0.8500 .
O32 C38 1.207(18) .
O33 C38 1.264(19) .
C1 H1A 0.9600 .
C1 H1B 0.9600 .
C1 H1C 0.9600 .
C2 C3 1.359(17) .
C2 C7 1.415(16) .
C3 C4 1.422(19) .
C3 H3A 0.9300 .
C4 C5 1.346(19) .
C5 C6 1.408(17) .
C5 H5A 0.9300 .
C6 C7 1.405(16) .
C6 C8 1.471(17) .
C8 H8A 0.9300 .
C9 C10 1.511(19) .
C9 H9A 0.9700 .
C9 H9B 0.9700 .
C10 H10A 0.9700 .
C10 H10B 0.9700 .
C12 C13 1.543(5) .
C12 H12A 0.9700 .
C12 H12B 0.9700 .
C13 H13A 0.9700 .
C13 H13B 0.9700 .
C15 C16 1.511(18) .
C15 H15A 0.9700 .
C15 H15B 0.9700 .
C16 H16A 0.9700 .
C16 H16B 0.9700 .
C17 C18 1.461(16) .
C17 H17A 0.9300 .
C18 C19 1.371(17) .
C18 C23 1.437(15) .
C19 C20 1.340(19) .
C19 H19B 0.9300 .
C20 C21 1.341(19) .
C21 C22 1.392(17) .
C21 H21B 0.9300 .
C22 C23 1.424(15) .
C24 H24B 0.9600 .
C24 H24C 0.9600 .
C24 H24D 0.9600 .
C25 C26 1.505(19) .
C25 H25A 0.9600 .
C25 H25B 0.9600 .
C25 H25C 0.9600 .
C26 O19 1.285(13) 2_557
C27 C28 1.48(2) .
C27 H27A 0.9600 .
C27 H27B 0.9600 .
C27 H27C 0.9600 .
C29 C30 1.507(18) .
C29 H29A 0.9600 .
C29 H29B 0.9600 .
C29 H29C 0.9600 .
C31 C32 1.484(18) .
C31 H31A 0.9600 .
C31 H31B 0.9600 .
C31 H31C 0.9600 .
C33 C34 1.527(18) .
C33 H33A 0.9600 .
C33 H33B 0.9600 .
C33 H33C 0.9600 .
C35 C36 1.49(2) .
C35 H35A 0.9600 .
C35 H35B 0.9600 .
C35 H35C 0.9600 .
C37 C38 1.52(3) .
C37 H37A 0.9600 .
C37 H37B 0.9600 .
C37 H37C 0.9600 .
C39 C40 1.47(2) .
C39 H39A 0.9600 .
C39 H39B 0.9600 .
C39 H39C 0.9600 .
C41 C42 1.501(16) .
C41 H41A 0.9600 .
C41 H41B 0.9600 .
C41 H41C 0.9600 .
C42 O21 1.289(12) 2_557
C43 C44 1.552(5) .
C44 H44A 0.9600 .
C44 H44B 0.9600 .
C44 H44C 0.9600 .
O1W C1W 1.452(5) .
O1W H1W1 0.8200 .
C1W H1W4 0.9600 .
C1W H1W5 0.9600 .
C1W H1W6 0.9600 .
C2W O2W 1.450(5) .
C2W H2W1 0.9600 .
C2W H2W2 0.9599 .
C2W H2W3 0.9601 .
O2W H2W6 0.8200 .
O6W C6W 1.450(5) .
O6W O6W 1.7(3) 2_447
O6W C6W 1.9(2) 2_447
O6W H6W1 0.9554 .
C6W O6W 1.9(2) 2_447
C6W H6W4 0.9552 .
C6W H6W5 0.9604 .
C6W H6W6 0.9569 .
